data_4514926
loop_
_publ_author_name
'Jones, Christopher G.'
'Asay, Matthew'
'Kim, Lee Joon'
'Kleinsasser, Jack F.'
'Saha, Ambarneil'
'Fulton, Tyler J.'
'Berkley, Kevin R.'
'Cascio, Duilio'
'Malyutin, Andrey G.'
'Conley, Matthew P.'
'Stoltz, Brian M.'
'Lavallo, Vincent'
'Rodr\'iguez, Jos\'e A'
'Nelson, Hosea M.'

_publ_section_title
;
 Characterization of Reactive Organometallic Species via MicroED.
;
_journal_issue 9
_journal_name_full 'ACS central science'
_journal_page_first 1507
_journal_page_last 1513
_journal_paper_doi 10.1021/acscentsci.9b00403
_journal_volume 5
_journal_year 2019
_chemical_formula_sum 'C220 H184 O4 P12 Rh4'
_chemical_formula_weight 3675.11
_chemical_name_systematic 'Tris(triphenylphosphine)rhodium carbonyl hydride'
_space_group_crystal_system monoclinic
_space_group_IT_number 14
_space_group_name_Hall '-P 2yn'
_space_group_name_H-M_alt 'P 1 21/n 1'
_symmetry_space_group_name_Hall '-P 2yn'
_symmetry_space_group_name_H-M 'P 1 21/n 1'
_atom_sites_solution_hydrogens mixed
_atom_sites_solution_primary direct
_atom_sites_solution_secondary difmap
_audit_creation_method SHELXL-2018/3
_cell_angle_alpha 90.00(3)
_cell_angle_beta 90.15(3)
_cell_angle_gamma 90.00(3)
_cell_formula_units_Z 1
_cell_length_a 10.010(2)
_cell_length_b 31.780(6)
_cell_length_c 13.340(3)
_cell_measurement_reflns_used 3377
_cell_measurement_temperature 293(2)
_cell_measurement_theta_max 0.564
_cell_measurement_theta_min 0.059
_cell_volume 4243.7(15)
_computing_cell_refinement 'XSCALE XDS'
_computing_data_collection TVIPS
_computing_data_reduction XDSCONV
_computing_molecular_graphics ShelxLe
_computing_structure_refinement 'SHELXL-2018/3 (Sheldrick, 2018)'
_computing_structure_solution 'SHELXT 2018/2 (Sheldrick, 2018)'
_diffrn_ambient_temperature 293(2)
_diffrn_detector_area_resol_mean 32
_diffrn_measured_fraction_theta_full 0.761
_diffrn_measured_fraction_theta_max 0.761
_diffrn_measurement_device_type 'Technai F-30'
_diffrn_measurement_method 'continuous rotation'
_diffrn_radiation_type '300 KeV electrons'
_diffrn_radiation_wavelength 0.01969
_diffrn_reflns_av_R_equivalents 0.1867
_diffrn_reflns_av_unetI/netI 0.1459
_diffrn_reflns_Laue_measured_fraction_full 0.761
_diffrn_reflns_Laue_measured_fraction_max 0.761
_diffrn_reflns_limit_h_max 10
_diffrn_reflns_limit_h_min -10
_diffrn_reflns_limit_k_max 31
_diffrn_reflns_limit_k_min -31
_diffrn_reflns_limit_l_max 11
_diffrn_reflns_limit_l_min -11
_diffrn_reflns_number 19642
_diffrn_reflns_point_group_measured_fraction_full 0.761
_diffrn_reflns_point_group_measured_fraction_max 0.761
_diffrn_reflns_theta_full 0.564
_diffrn_reflns_theta_max 0.564
_diffrn_reflns_theta_min 0.059
_diffrn_source 'electron microscope FEG'
_exptl_absorpt_coefficient_mu 0.000
_exptl_absorpt_correction_T_max 0.0
_exptl_absorpt_correction_T_min 0.0
_exptl_absorpt_correction_type none
_exptl_crystal_colour yellow
_exptl_crystal_density_diffrn 1.435
_exptl_crystal_description 'nano crystals'
_exptl_crystal_F_000 761
_exptl_crystal_size_max 0.001
_exptl_crystal_size_mid 0.0007
_exptl_crystal_size_min 0.0005
_refine_diff_density_max 0.163
_refine_diff_density_min -0.192
_refine_diff_density_rms 0.033
_refine_ls_extinction_coef 662(25)
_refine_ls_extinction_expression Fc^*^=kFc[1+0.001xFc^2^\l^3^/sin(2\q)]^-1/4^
_refine_ls_extinction_method 'SHELXL-2018/3 (Sheldrick 2018)'
_refine_ls_goodness_of_fit_ref 1.674
_refine_ls_hydrogen_treatment mixed
_refine_ls_matrix_type full
_refine_ls_number_parameters 546
_refine_ls_number_reflns 3377
_refine_ls_number_restraints 45
_refine_ls_restrained_S_all 1.665
_refine_ls_R_factor_all 0.1604
_refine_ls_R_factor_gt 0.1324
_refine_ls_shift/su_max 0.000
_refine_ls_shift/su_mean 0.000
_refine_ls_structure_factor_coef Fsqd
_refine_ls_weighting_details 'w=1/[\s^2^(Fo^2^)+(0.1000P)^2^] where P=(Fo^2^+2Fc^2^)/3'
_refine_ls_weighting_scheme calc
_refine_ls_wR_factor_gt 0.3182
_refine_ls_wR_factor_ref 0.3401
_reflns_Friedel_coverage 0.000
_reflns_number_gt 2580
_reflns_number_total 3377
_reflns_threshold_expression 'I > 2\s(I)'
_cod_data_source_file oc9b00403_si_008.cif
_cod_data_source_block scaled_a
_cod_depositor_comments
;
The following automatic conversions were performed:

'_atom_sites_solution_primary' value 'Direct' changed to 'direct'
according to
/home/data/users/saulius/crontab/automatic-downloads/current/ACS/lib/dictionaries/cif_core.dic
dictionary named 'cif_core.dic' version 2.4.2 from 2011-04-26.

'_atom_sites_solution_secondary' value 'Difmap' changed to 'difmap'
according to
/home/data/users/saulius/crontab/automatic-downloads/current/ACS/lib/dictionaries/cif_core.dic
dictionary named 'cif_core.dic' version 2.4.2 from 2011-04-26.

Automatic conversion script
Id: cif_fix_values 4973 2017-02-22 13:04:09Z antanas 
;
_cod_database_code 4514926
_shelx_shelxl_version_number 2018/3
_shelx_space_group_comment
;
The symmetry employed for this shelxl refinement is uniquely defined
by the following loop, which should always be used as a source of
symmetry information in preference to the above space-group names.
They are only intended as comments.
;

loop_
_space_group_symop_operation_xyz
'x, y, z'
'-x+1/2, y+1/2, -z+1/2'
'-x, -y, -z'
'x-1/2, -y-1/2, z-1/2'

loop_
_atom_site_label
_atom_site_type_symbol
_atom_site_fract_x
_atom_site_fract_y
_atom_site_fract_z
_atom_site_U_iso_or_equiv
_atom_site_adp_type
_atom_site_occupancy
_atom_site_site_symmetry_order
_atom_site_calc_flag
_atom_site_refinement_flags_posn
_atom_site_refinement_flags_adp
H1 H 0.374(5) 0.6271(18) 0.272(6) 0.073(17) Uiso 1 1 d . .
Rh1 Rh 0.2266(2) 0.61270(7) 0.2762(2) 0.0431(10) Uani 1 1 d . .
P001 P 0.1842(4) 0.67583(16) 0.2111(5) 0.0420(19) Uani 1 1 d . .
P002 P 0.2801(5) 0.61162(16) 0.4441(6) 0.046(2) Uani 1 1 d . .
P003 P 0.3124(5) 0.56584(16) 0.1648(5) 0.049(2) Uani 1 1 d . .
O1 O -0.0406(11) 0.5744(4) 0.3004(14) 0.099(6) Uani 1 1 d . .
C1 C 0.0577(11) 0.5900(3) 0.2930(11) 0.056(4) Uani 1 1 d . .
C2 C 0.2350(11) 0.6841(4) 0.0789(13) 0.062(5) Uani 1 1 d D .
C3 C 0.1827(14) 0.6583(4) 0.0120(17) 0.077(5) Uani 1 1 d D .
H3 H 0.120618 0.638362 0.032525 0.092 Uiso 1 1 calc R U
C4 C 0.218(2) 0.6604(5) -0.0872(17) 0.101(7) Uani 1 1 d D .
H4 H 0.182380 0.640855 -0.131854 0.122 Uiso 1 1 calc R U
C5 C 0.301(2) 0.6892(8) -0.121(2) 0.128(9) Uani 1 1 d D .
H5 H 0.322796 0.691307 -0.188335 0.154 Uiso 1 1 calc R U
C6 C 0.351(3) 0.7144(7) -0.054(2) 0.159(12) Uani 1 1 d D .
H6 H 0.411888 0.734683 -0.073895 0.191 Uiso 1 1 calc R U
C7 C 0.3160(15) 0.7122(5) 0.0459(15) 0.101(7) Uani 1 1 d D .
H7 H 0.352168 0.731643 0.090504 0.122 Uiso 1 1 calc R U
C8 C 0.0151(10) 0.6939(3) 0.2050(8) 0.045(4) Uani 1 1 d D .
C9 C -0.0276(11) 0.7219(4) 0.1328(12) 0.065(5) Uani 1 1 d D .
H9 H 0.031641 0.730771 0.083535 0.078 Uiso 1 1 calc R U
C10 C -0.1511(12) 0.7363(4) 0.1325(13) 0.077(5) Uani 1 1 d D .
H10 H -0.176593 0.755415 0.083226 0.092 Uiso 1 1 calc R U
C11 C -0.2396(13) 0.7244(4) 0.1999(12) 0.082(6) Uani 1 1 d D .
H11 H -0.325234 0.735701 0.200719 0.098 Uiso 1 1 calc R U
C12 C -0.2018(11) 0.6955(4) 0.2670(14) 0.089(7) Uani 1 1 d D .
H12 H -0.265669 0.685065 0.310968 0.107 Uiso 1 1 calc R U
C13 C -0.0782(10) 0.6810(4) 0.2740(12) 0.069(5) Uani 1 1 d D .
H13 H -0.054789 0.662298 0.324808 0.083 Uiso 1 1 calc R U
C14 C 0.2670(9) 0.7185(3) 0.2732(11) 0.052(4) Uani 1 1 d D .
C15 C 0.2035(12) 0.7543(4) 0.2930(13) 0.074(6) Uani 1 1 d D .
H15 H 0.116824 0.758267 0.269517 0.089 Uiso 1 1 calc R U
C16 C 0.2636(15) 0.7849(4) 0.3469(15) 0.090(6) Uani 1 1 d D .
H16 H 0.216540 0.809407 0.361298 0.107 Uiso 1 1 calc R U
C17 C 0.3883(14) 0.7809(4) 0.3797(14) 0.081(5) Uani 1 1 d D .
H17 H 0.428461 0.802048 0.417412 0.097 Uiso 1 1 calc R U
C18 C 0.4536(13) 0.7461(5) 0.3575(13) 0.079(6) Uani 1 1 d D .
H18 H 0.542274 0.743101 0.377317 0.095 Uiso 1 1 calc R U
C19 C 0.3934(10) 0.7149(4) 0.3064(13) 0.071(5) Uani 1 1 d D .
H19 H 0.440353 0.690167 0.293856 0.085 Uiso 1 1 calc R U
C20 C 0.1799(10) 0.6423(3) 0.5270(11) 0.053(4) Uani 1 1 d D .
C21 C 0.1235(18) 0.6301(5) 0.6110(14) 0.107(7) Uani 1 1 d D .
H21 H 0.139579 0.602592 0.631159 0.129 Uiso 1 1 calc R U
C22 C 0.0436(15) 0.6538(5) 0.6717(14) 0.097(7) Uani 1 1 d D .
H22 H 0.014112 0.643918 0.733448 0.117 Uiso 1 1 calc R U
C23 C 0.0108(14) 0.6913(4) 0.6381(13) 0.077(5) Uani 1 1 d D .
H23 H -0.046214 0.708275 0.675291 0.092 Uiso 1 1 calc R U
C24 C 0.0581(15) 0.7049(4) 0.5522(15) 0.095(7) Uani 1 1 d D .
H24 H 0.036723 0.731834 0.530427 0.114 Uiso 1 1 calc R U
C25 C 0.1392(12) 0.6796(3) 0.4937(12) 0.072(5) Uani 1 1 d D .
H25 H 0.165476 0.688856 0.430638 0.086 Uiso 1 1 calc R U
C26 C 0.2778(8) 0.5642(3) 0.5140(11) 0.052(4) Uani 1 1 d D .
C27 C 0.1593(11) 0.5441(4) 0.5223(13) 0.079(6) Uani 1 1 d D .
H27 H 0.085241 0.554510 0.488044 0.095 Uiso 1 1 calc R U
C28 C 0.1468(14) 0.5101(4) 0.5781(13) 0.080(6) Uani 1 1 d D .
H28 H 0.062778 0.499163 0.592496 0.096 Uiso 1 1 calc R U
C29 C 0.2573(13) 0.4916(4) 0.6135(15) 0.090(6) Uani 1 1 d D .
H29 H 0.250859 0.465870 0.646417 0.107 Uiso 1 1 calc R U
C30 C 0.3778(12) 0.5098(4) 0.6020(13) 0.074(6) Uani 1 1 d D .
H30 H 0.453766 0.497060 0.628532 0.089 Uiso 1 1 calc R U
C31 C 0.3876(10) 0.5457(4) 0.5528(13) 0.070(5) Uani 1 1 d D .
H31 H 0.470786 0.558277 0.544858 0.084 Uiso 1 1 calc R U
C32 C 0.4455(10) 0.6278(3) 0.4761(10) 0.056(4) Uani 1 1 d D .
C33 C 0.5500(10) 0.6153(4) 0.4187(12) 0.073(5) Uani 1 1 d D .
H33 H 0.531375 0.600277 0.360560 0.088 Uiso 1 1 calc R U
C34 C 0.6797(13) 0.6234(5) 0.4407(18) 0.106(8) Uani 1 1 d D .
H34 H 0.747527 0.612570 0.400848 0.127 Uiso 1 1 calc R U
C35 C 0.7092(14) 0.6474(5) 0.5211(14) 0.106(8) Uani 1 1 d D .
H35 H 0.797160 0.654025 0.537192 0.127 Uiso 1 1 calc R U
C36 C 0.6074(15) 0.6614(5) 0.5773(16) 0.103(7) Uani 1 1 d D .
H36 H 0.626512 0.678108 0.632762 0.124 Uiso 1 1 calc R U
C37 C 0.4787(13) 0.6523(4) 0.5569(13) 0.080(5) Uani 1 1 d D .
H37 H 0.411651 0.662725 0.598092 0.096 Uiso 1 1 calc R U
C38 C 0.3084(10) 0.5134(3) 0.2006(10) 0.054(4) Uani 1 1 d D .
C39 C 0.2737(13) 0.5023(4) 0.2957(14) 0.078(6) Uani 1 1 d D .
H39 H 0.253081 0.523220 0.341736 0.094 Uiso 1 1 calc R U
C40 C 0.2687(14) 0.4623(5) 0.3243(14) 0.092(7) Uani 1 1 d D .
H40 H 0.244394 0.455144 0.389299 0.110 Uiso 1 1 calc R U
C41 C 0.2989(16) 0.4332(4) 0.2580(13) 0.091(7) Uani 1 1 d D .
H41 H 0.297663 0.405047 0.277346 0.109 Uiso 1 1 calc R U
C42 C 0.3312(14) 0.4429(4) 0.1642(14) 0.076(5) Uani 1 1 d D .
H42 H 0.350520 0.421352 0.119260 0.092 Uiso 1 1 calc R U
C43 C 0.3366(11) 0.4824(4) 0.1335(12) 0.072(5) Uani 1 1 d D .
H43 H 0.359007 0.488801 0.067620 0.086 Uiso 1 1 calc R U
C44 C 0.4872(9) 0.5751(3) 0.1343(11) 0.060(5) Uani 1 1 d D .
C45 C 0.5893(10) 0.5486(4) 0.1505(14) 0.083(6) Uani 1 1 d D .
H45 H 0.570854 0.522026 0.176069 0.100 Uiso 1 1 calc R U
C46 C 0.7156(10) 0.5586(5) 0.1317(17) 0.112(8) Uani 1 1 d D .
H46 H 0.781892 0.538686 0.143789 0.134 Uiso 1 1 calc R U
C47 C 0.7506(12) 0.5966(4) 0.0956(16) 0.094(7) Uani 1 1 d D .
H47 H 0.838697 0.603796 0.081823 0.113 Uiso 1 1 calc R U
C48 C 0.6478(12) 0.6234(4) 0.0812(12) 0.075(5) Uani 1 1 d D .
H48 H 0.666028 0.650145 0.056543 0.090 Uiso 1 1 calc R U
C49 C 0.5224(12) 0.6133(4) 0.1004(14) 0.073(5) Uani 1 1 d D .
H49 H 0.456119 0.633394 0.090153 0.088 Uiso 1 1 calc R U
C50 C 0.2373(11) 0.5602(3) 0.0409(12) 0.050(4) Uani 1 1 d D .
C51 C 0.1042(13) 0.5547(4) 0.0378(14) 0.073(5) Uani 1 1 d D .
H51 H 0.055113 0.555138 0.096900 0.087 Uiso 1 1 calc R U
C52 C 0.0409(18) 0.5484(4) -0.0514(18) 0.090(6) Uani 1 1 d D .
H52 H -0.050509 0.543078 -0.052034 0.108 Uiso 1 1 calc R U
C53 C 0.1096(17) 0.5497(4) -0.1408(18) 0.100(7) Uani 1 1 d D .
H53 H 0.066098 0.546169 -0.201927 0.120 Uiso 1 1 calc R U
C54 C 0.244(2) 0.5564(4) -0.1359(15) 0.086(5) Uani 1 1 d D .
H54 H 0.293695 0.558574 -0.194607 0.103 Uiso 1 1 calc R U
C55 C 0.3064(14) 0.5598(4) -0.0448(17) 0.083(6) Uani 1 1 d D .
H55 H 0.398999 0.561931 -0.042456 0.100 Uiso 1 1 calc R U

loop_
_atom_site_aniso_label
_atom_site_aniso_U_11
_atom_site_aniso_U_22
_atom_site_aniso_U_33
_atom_site_aniso_U_23
_atom_site_aniso_U_13
_atom_site_aniso_U_12
Rh1 0.0487(13) 0.0432(17) 0.037(3) 0.0021(10) 0.0049(12) 0.0018(9)
P001 0.048(3) 0.038(4) 0.041(7) 0.005(3) 0.006(3) 0.000(2)
P002 0.055(3) 0.039(4) 0.044(7) -0.006(3) 0.000(3) 0.003(2)
P003 0.050(3) 0.044(4) 0.053(8) -0.006(3) 0.006(3) -0.002(2)
O1 0.058(6) 0.112(11) 0.13(2) 0.051(9) -0.008(7) -0.035(6)
C1 0.050(6) 0.058(8) 0.060(15) 0.022(6) 0.008(6) -0.010(5)
C2 0.071(7) 0.066(9) 0.049(18) 0.011(8) -0.001(8) -0.021(6)
C3 0.111(10) 0.054(10) 0.07(2) 0.010(8) -0.013(11) -0.013(7)
C4 0.169(16) 0.077(13) 0.06(3) 0.010(9) -0.031(14) 0.000(11)
C5 0.171(19) 0.18(3) 0.03(3) 0.005(17) -0.039(16) 0.001(17)
C6 0.25(3) 0.17(2) 0.06(3) 0.000(15) 0.09(2) -0.102(18)
C7 0.122(11) 0.120(14) 0.06(2) -0.021(9) 0.035(12) -0.065(10)
C8 0.057(6) 0.049(8) 0.029(14) -0.007(5) -0.008(6) -0.003(5)
C9 0.072(8) 0.073(9) 0.050(17) 0.031(7) 0.004(7) 0.005(6)
C10 0.076(8) 0.060(9) 0.094(19) 0.023(7) 0.014(9) 0.016(7)
C11 0.069(8) 0.077(11) 0.10(2) -0.002(9) 0.027(9) 0.018(7)
C12 0.070(8) 0.057(9) 0.14(2) 0.046(10) 0.002(9) 0.009(6)
C13 0.054(7) 0.073(9) 0.081(17) 0.024(7) 0.026(8) 0.015(6)
C14 0.070(7) 0.047(9) 0.037(14) -0.005(5) -0.008(7) -0.008(6)
C15 0.081(7) 0.046(9) 0.10(2) -0.018(8) -0.007(8) -0.014(7)
C16 0.098(10) 0.065(11) 0.11(2) 0.017(9) 0.009(11) -0.006(8)
C17 0.118(12) 0.070(12) 0.056(19) -0.008(7) -0.022(10) -0.021(9)
C18 0.080(8) 0.075(11) 0.08(2) 0.011(8) 0.006(9) -0.011(8)
C19 0.048(7) 0.053(9) 0.111(19) 0.012(7) -0.010(7) -0.016(5)
C20 0.071(7) 0.044(8) 0.046(16) 0.006(6) 0.011(7) 0.017(5)
C21 0.166(15) 0.071(11) 0.08(2) 0.005(9) 0.073(14) 0.037(10)
C22 0.130(11) 0.082(12) 0.08(2) 0.024(10) 0.041(11) 0.021(9)
C23 0.095(9) 0.085(12) 0.05(2) -0.022(8) 0.026(10) 0.018(8)
C24 0.111(11) 0.064(10) 0.11(2) 0.003(9) 0.040(12) 0.045(8)
C25 0.108(9) 0.042(9) 0.066(18) 0.029(7) 0.021(9) -0.005(7)
C26 0.049(6) 0.036(7) 0.069(14) -0.010(5) 0.010(6) 0.005(5)
C27 0.068(8) 0.058(9) 0.11(2) 0.032(8) -0.026(8) 0.001(6)
C28 0.101(9) 0.049(9) 0.09(2) 0.016(8) -0.023(10) -0.018(7)
C29 0.133(12) 0.070(10) 0.065(19) 0.033(8) -0.025(11) -0.024(10)
C30 0.068(7) 0.056(9) 0.099(19) 0.038(8) 0.007(8) -0.006(6)
C31 0.047(6) 0.084(11) 0.079(18) 0.016(8) 0.010(7) 0.000(6)
C32 0.044(6) 0.042(8) 0.081(16) 0.014(6) -0.018(7) 0.002(5)
C33 0.049(7) 0.093(11) 0.077(19) -0.007(7) -0.002(8) -0.012(6)
C34 0.072(10) 0.105(15) 0.14(3) 0.024(12) -0.023(11) -0.019(8)
C35 0.065(9) 0.107(14) 0.14(3) 0.046(12) -0.037(12) -0.036(9)
C36 0.084(10) 0.133(16) 0.09(3) -0.017(11) -0.020(11) -0.019(9)
C37 0.097(10) 0.057(9) 0.086(19) -0.024(8) -0.021(9) -0.015(7)
C38 0.064(6) 0.043(8) 0.055(17) 0.000(7) 0.009(7) 0.004(5)
C39 0.106(9) 0.039(10) 0.09(2) 0.017(8) 0.026(10) 0.016(6)
C40 0.116(10) 0.063(12) 0.10(2) 0.031(11) 0.035(11) 0.003(8)
C41 0.136(12) 0.030(9) 0.11(3) -0.007(10) -0.004(12) 0.016(8)
C42 0.134(11) 0.061(12) 0.03(2) 0.004(8) 0.018(10) 0.001(7)
C43 0.096(8) 0.035(8) 0.08(2) 0.000(8) 0.004(8) 0.015(6)
C44 0.044(6) 0.045(8) 0.091(16) -0.006(6) 0.009(6) 0.003(5)
C45 0.051(7) 0.066(9) 0.13(2) 0.022(8) 0.000(8) 0.008(6)
C46 0.030(7) 0.096(13) 0.21(3) 0.001(11) 0.003(8) 0.002(6)
C47 0.051(7) 0.091(12) 0.14(2) 0.001(10) 0.003(8) -0.016(8)
C48 0.075(8) 0.056(9) 0.093(18) 0.011(7) 0.041(8) -0.011(7)
C49 0.087(9) 0.062(10) 0.071(18) 0.001(7) 0.026(8) 0.004(7)
C50 0.048(7) 0.065(9) 0.036(15) 0.002(6) 0.004(7) 0.013(5)
C51 0.085(10) 0.077(11) 0.06(2) -0.016(7) 0.005(9) -0.009(7)
C52 0.092(11) 0.098(13) 0.08(2) -0.010(10) 0.012(14) 0.014(8)
C53 0.101(12) 0.081(12) 0.12(3) -0.012(9) -0.048(14) 0.012(8)
C54 0.153(17) 0.075(11) 0.03(2) 0.002(7) 0.022(12) 0.003(9)
C55 0.064(8) 0.077(11) 0.11(2) -0.005(9) -0.014(12) 0.009(6)

loop_
_atom_type_symbol
_atom_type_description
_atom_type_scat_dispersion_real
_atom_type_scat_dispersion_imag
_atom_type_scat_source
C C 0.0000 0.0000 'International Tables Vol C Tables 4.2.6.8 and 6.1.1.4'
H H 0.0000 0.0000 'International Tables Vol C Tables 4.2.6.8 and 6.1.1.4'
O O 0.0000 0.0000 'International Tables Vol C Tables 4.2.6.8 and 6.1.1.4'
P P 0.0000 0.0000 'International Tables Vol C Tables 4.2.6.8 and 6.1.1.4'
Rh Rh 0.0000 0.0000 'International Tables Vol C Tables 4.2.6.8 and 6.1.1.4'

loop_
_geom_angle_atom_site_label_1
_geom_angle_atom_site_label_2
_geom_angle_atom_site_label_3
_geom_angle
C1 Rh1 P001 103.0(4)
C1 Rh1 P003 99.8(5)
P001 Rh1 P003 114.0(3)
C1 Rh1 P002 95.0(5)
P001 Rh1 P002 115.9(2)
P003 Rh1 P002 122.6(2)
C14 P001 C8 102.4(5)
C14 P001 C2 101.9(6)
C8 P001 C2 99.9(6)
C14 P001 Rh1 114.5(5)
C8 P001 Rh1 119.1(4)
C2 P001 Rh1 116.4(5)
C26 P002 C32 97.6(5)
C26 P002 C20 97.4(6)
C32 P002 C20 102.6(6)
C26 P002 Rh1 121.4(5)
C32 P002 Rh1 116.2(5)
C20 P002 Rh1 117.7(5)
C38 P003 C44 103.8(5)
C38 P003 C50 98.4(6)
C44 P003 C50 102.0(7)
C38 P003 Rh1 116.1(5)
C44 P003 Rh1 113.9(5)
C50 P003 Rh1 120.1(4)
O1 C1 Rh1 176.1(13)
C7 C2 C3 116.8(19)
C7 C2 P001 126.7(14)
C3 C2 P001 116.6(13)
C2 C3 C4 121.4(15)
C5 C4 C3 122(2)
C6 C5 C4 116(3)
C5 C6 C7 123(2)
C2 C7 C6 121.7(16)
C13 C8 C9 116.8(10)
C13 C8 P001 121.1(8)
C9 C8 P001 122.0(8)
C10 C9 C8 121.0(12)
C9 C10 C11 122.0(13)
C10 C11 C12 117.7(12)
C13 C12 C11 123.4(13)
C12 C13 C8 118.9(12)
C15 C14 C19 117.2(11)
C15 C14 P001 121.3(8)
C19 C14 P001 121.5(9)
C14 C15 C16 120.7(12)
C17 C16 C15 121.6(13)
C18 C17 C16 118.2(14)
C17 C18 C19 120.7(12)
C14 C19 C18 121.6(12)
C21 C20 C25 114.5(12)
C21 C20 P002 127.7(9)
C25 C20 P002 116.9(11)
C20 C21 C22 126.7(14)
C23 C22 C21 116.3(15)
C24 C23 C22 120.3(13)
C23 C24 C25 121.0(13)
C20 C25 C24 120.6(13)
C31 C26 C27 118.6(11)
C31 C26 P002 124.1(8)
C27 C26 P002 117.2(8)
C28 C27 C26 121.2(11)
C27 C28 C29 118.7(12)
C28 C29 C30 120.8(12)
C31 C30 C29 119.7(11)
C30 C31 C26 120.4(10)
C33 C32 C37 115.1(11)
C33 C32 P002 119.8(9)
C37 C32 P002 125.1(9)
C34 C33 C32 124.2(14)
C35 C34 C33 119.2(16)
C36 C35 C34 117.8(14)
C35 C36 C37 122.8(16)
C36 C37 C32 120.7(14)
C39 C38 C43 118.5(13)
C39 C38 P003 120.9(9)
C43 C38 P003 120.7(11)
C40 C39 C38 121.8(14)
C41 C40 C39 118.1(16)
C40 C41 C42 121.7(15)
C43 C42 C41 121.5(14)
C42 C43 C38 118.4(14)
C45 C44 C49 114.9(10)
C45 C44 P003 126.6(9)
C49 C44 P003 118.3(8)
C46 C45 C44 123.1(12)
C45 C46 C47 122.0(12)
C46 C47 C48 114.7(12)
C49 C48 C47 123.0(11)
C48 C49 C44 122.3(11)
C55 C50 C51 119.1(16)
C55 C50 P003 124.3(11)
C51 C50 P003 116.6(13)
C50 C51 C52 120.3(15)
C51 C52 C53 121.3(16)
C54 C53 C52 117(2)
C53 C54 C55 120.1(15)
C50 C55 C54 121.7(13)

loop_
_geom_bond_atom_site_label_1
_geom_bond_atom_site_label_2
_geom_bond_distance
Rh1 C1 1.853(11)
Rh1 P001 2.226(6)
Rh1 P003 2.274(7)
Rh1 P002 2.302(8)
P001 C14 1.789(12)
P001 C8 1.790(11)
P001 C2 1.856(18)
P002 C26 1.773(13)
P002 C32 1.784(11)
P002 C20 1.785(14)
P003 C38 1.733(13)
P003 C44 1.821(11)
P003 C50 1.822(16)
O1 C1 1.106(13)
C2 C7 1.287(17)
C2 C3 1.317(19)
C3 C4 1.37(2)
C4 C5 1.32(2)
C5 C6 1.30(3)
C6 C7 1.38(2)
C8 C13 1.376(13)
C8 C9 1.378(13)
C9 C10 1.318(13)
C10 C11 1.320(14)
C11 C12 1.335(15)
C12 C13 1.324(13)
C14 C15 1.331(13)
C14 C19 1.345(13)
C15 C16 1.351(17)
C16 C17 1.328(15)
C17 C18 1.320(15)
C18 C19 1.345(17)
C20 C21 1.314(15)
C20 C25 1.331(13)
C21 C22 1.365(16)
C22 C23 1.315(15)
C23 C24 1.314(16)
C24 C25 1.384(16)
C26 C31 1.349(13)
C26 C27 1.351(13)
C27 C28 1.319(15)
C28 C29 1.338(14)
C29 C30 1.346(13)
C30 C31 1.320(14)
C32 C33 1.356(13)
C32 C37 1.370(15)
C33 C34 1.355(15)
C34 C35 1.348(18)
C35 C36 1.342(16)
C36 C37 1.348(15)
C38 C39 1.363(15)
C38 C43 1.363(14)
C39 C40 1.326(14)
C40 C41 1.317(16)
C41 C42 1.329(16)
C42 C43 1.322(14)
C44 C45 1.341(12)
C44 C49 1.344(13)
C45 C46 1.327(14)
C46 C47 1.347(15)
C47 C48 1.349(14)
C48 C49 1.322(14)
C50 C55 1.338(17)
C50 C51 1.345(15)
C51 C52 1.361(19)
C52 C53 1.380(19)
C53 C54 1.365(18)
C54 C55 1.368(19)
